data_4350821
loop_
_publ_author_name
'Mohamed Essalhi'
'Midhun Mohan'
'Nour Dissem'
'Najmedinne Ferhi'
'Adela Abidi'
'Thierry Maris'
'Adam Duong'

_publ_section_title
;
 Two different pore architectures of cyamelurate-based metal-organic
 frameworks for highly selective CO2 capture under ambient conditions
;
_journal_name_full 'Inorganic Chemistry Frontiers'
_journal_page_first 1037
_journal_page_last 1048
_journal_paper_doi 10.1039/d2qi02208g
_journal_volume 10
_journal_year 2023
_chemical_absolute_configuration ad
_chemical_formula_moiety 'C6 H4 N7 Nd O5, 2(H2 O)'
_chemical_formula_sum 'C6 H8 N7 Nd O7'
_chemical_formula_weight 434.43
_chemical_name_systematic
;
catena-[bis(\m-1,3,4,6,7,9,9b-heptaazaphenalene-2,5,8-triolato)
-tetrakis(aqua)-neodymium(iii) tetrahydrate]
;
_space_group_crystal_system orthorhombic
_space_group_IT_number 20
_space_group_name_Hall 'C 2c 2'
_space_group_name_H-M_alt 'C 2 2 21'
_atom_sites_solution_hydrogens difmap
_atom_sites_solution_primary dual
_audit_creation_date 2019-10-16
_audit_creation_method
;
Olex2 1.2
(compiled 2018.05.29 svn.r3508 for OlexSys, GUI svn.r5506)
;
_cell_angle_alpha 90
_cell_angle_beta 90
_cell_angle_gamma 90
_cell_formula_units_Z 8
_cell_length_a 11.4684(3)
_cell_length_b 12.9539(3)
_cell_length_c 20.1278(5)
_cell_measurement_reflns_used 9885
_cell_measurement_temperature 100
_cell_measurement_theta_max 70.081
_cell_measurement_theta_min 5.151
_cell_volume 2990.20(13)
_computing_cell_refinement
;     
SAINT (2013) V8.38A; Integration Software for Single Crystal Data. 
Bruker AXS Inc., Madison, WI 53719-1173
;
_computing_data_collection
;
APEX 2 (2013) Bruker AXS Inc., Madison, WI 53719-1173.
;
_computing_data_reduction
;     
SAINT (2013) V8.38A; Integration Software for Single Crystal Data. 
Bruker AXS Inc., Madison, WI 53719-1173
;
_computing_molecular_graphics 'Olex2 (Dolomanov et al., 2009)'
_computing_publication_material 'Olex2 (Dolomanov et al., 2009)'
_computing_structure_refinement 'XL (Sheldrick, 2008)'
_computing_structure_solution 'XT (Sheldrick, 2015)'
_diffrn_ambient_temperature 100
_diffrn_detector 'CCD area detector'
_diffrn_detector_area_resol_mean 8.3
_diffrn_detector_type 'Bruker APEX2 CCD'
_diffrn_measured_fraction_theta_full 0.999
_diffrn_measured_fraction_theta_max 0.999
_diffrn_measurement_device 'three-circle diffractometer'
_diffrn_measurement_device_type 'Bruker Smart APEX'
_diffrn_measurement_method '\w scans'
_diffrn_radiation_collimation 'Focusing mirrors'
_diffrn_radiation_monochromator 'Quazar MX Mirror Optics'
_diffrn_radiation_probe x-ray
_diffrn_radiation_type CuK\a
_diffrn_radiation_wavelength 1.54178
_diffrn_reflns_av_R_equivalents 0.0351
_diffrn_reflns_av_unetI/netI 0.0144
_diffrn_reflns_Laue_measured_fraction_full 0.999
_diffrn_reflns_Laue_measured_fraction_max 0.999
_diffrn_reflns_limit_h_max 13
_diffrn_reflns_limit_h_min -13
_diffrn_reflns_limit_k_max 15
_diffrn_reflns_limit_k_min -15
_diffrn_reflns_limit_l_max 24
_diffrn_reflns_limit_l_min -24
_diffrn_reflns_number 31026
_diffrn_reflns_point_group_measured_fraction_full 1.000
_diffrn_reflns_point_group_measured_fraction_max 1.000
_diffrn_reflns_theta_full 67.679
_diffrn_reflns_theta_max 70.075
_diffrn_reflns_theta_min 4.393
_diffrn_source 'Microfocus Source'
_diffrn_source_target Cu
_diffrn_source_type 'Incoatec I\mS High Brilliance Microsource'
_exptl_absorpt_coefficient_mu 26.937
_exptl_absorpt_correction_T_max 0.2558
_exptl_absorpt_correction_T_min 0.1397
_exptl_absorpt_correction_type multi-scan
_exptl_absorpt_process_details
;
SADABS-2016/2 (Bruker,2016/2) was used for absorption correction. 
wR2(int) was 0.1623 before and 0.0468 after correction. 
The Ratio of minimum to maximum transmission is 0.5461. 
The \l/2 correction factor is Not present.
;
_exptl_crystal_colour colourless
_exptl_crystal_colour_primary colourless
_exptl_crystal_density_diffrn 1.930
_exptl_crystal_description octahedron
_exptl_crystal_F_000 1672
_exptl_crystal_size_max 0.08
_exptl_crystal_size_mid 0.08
_exptl_crystal_size_min 0.08
_refine_diff_density_max 2.554
_refine_diff_density_min -0.632
_refine_diff_density_rms 0.242
_refine_ls_abs_structure_details
;
 Refined as an inversion twin.
;
_refine_ls_abs_structure_Flack 0.493(14)
_refine_ls_extinction_coef .
_refine_ls_extinction_method none
_refine_ls_goodness_of_fit_ref 1.138
_refine_ls_hydrogen_treatment constr
_refine_ls_matrix_type full
_refine_ls_number_parameters 238
_refine_ls_number_reflns 2845
_refine_ls_number_restraints 60
_refine_ls_restrained_S_all 1.129
_refine_ls_R_factor_all 0.0452
_refine_ls_R_factor_gt 0.0450
_refine_ls_shift/su_max 0.000
_refine_ls_shift/su_mean 0.000
_refine_ls_structure_factor_coef Fsqd
_refine_ls_weighting_details 'w=1/[\s^2^(Fo^2^)+(0.0886P)^2^+1.7862P] where P=(Fo^2^+2Fc^2^)/3'
_refine_ls_weighting_scheme calc
_refine_ls_wR_factor_gt 0.1077
_refine_ls_wR_factor_ref 0.1080
_reflns_Friedel_coverage 0.777
_reflns_Friedel_fraction_full 1.000
_reflns_Friedel_fraction_max 1.000
_reflns_number_gt 2816
_reflns_number_total 2845
_reflns_threshold_expression 'I > 2\s(I)'
_cod_data_source_file ada2263.cif
_cod_data_source_block ada2263
_cod_database_code 4350821

loop_
_space_group_symop_id
_space_group_symop_operation_xyz
1 'x, y, z'
2 '-x, -y, z+1/2'
3 '-x, y, -z+1/2'
4 'x, -y, -z'
5 'x+1/2, y+1/2, z'
6 '-x+1/2, -y+1/2, z+1/2'
7 '-x+1/2, y+1/2, -z+1/2'
8 'x+1/2, -y+1/2, -z'

loop_
_atom_site_label
_atom_site_type_symbol
_atom_site_fract_x
_atom_site_fract_y
_atom_site_fract_z
_atom_site_U_iso_or_equiv
_atom_site_adp_type
_atom_site_occupancy
_atom_site_site_symmetry_order
_atom_site_calc_flag
_atom_site_refinement_flags_posn
_atom_site_refinement_flags_adp
_atom_site_refinement_flags_occupancy
_atom_site_disorder_assembly
_atom_site_disorder_group
Nd1 Nd 0.54425(5) 0.500000 0.500000 0.0315(2) Uani 1 2 d S T P . .
Nd2 Nd 0.500000 0.53609(4) 0.750000 0.0318(2) Uani 1 2 d S T P . .
O1 O 0.3989(9) 0.3714(7) 0.4583(4) 0.054(2) Uani 1 1 d . . . . .
O2 O 0.3520(11) 0.4091(10) 0.7909(4) 0.080(4) Uani 1 1 d . . . . .
O3 O 0.0499(5) 0.0407(5) 0.6249(3) 0.0331(11) Uani 1 1 d . . . . .
O4 O 0.6745(12) 0.6055(10) 0.4291(4) 0.075(4) Uani 1 1 d . . . . .
H4A H 0.672068 0.609589 0.385966 0.112 Uiso 1 1 d R . . . .
H4B H 0.715967 0.658499 0.441246 0.112 Uiso 1 1 d R . . . .
O5 O 0.3702(12) 0.6413(10) 0.6792(4) 0.067(3) Uani 1 1 d . . . . .
H5A H 0.356923 0.658536 0.638109 0.101 Uiso 1 1 d R . . . .
H5B H 0.337063 0.689786 0.702439 0.101 Uiso 1 1 d R . . . .
N1 N 0.2667(9) 0.2717(8) 0.6243(4) 0.050(2) Uani 1 1 d . . . . .
N2 N 0.2793(9) 0.2567(8) 0.5078(10) 0.051(3) Uani 1 1 d . . . . .
N3 N 0.3898(10) 0.3833(9) 0.5670(5) 0.049(2) Uani 1 1 d . . . . .
N4 N 0.3749(14) 0.3985(11) 0.6812(5) 0.065(4) Uani 1 1 d . . . . .
N5 N 0.2487(11) 0.2803(9) 0.7418(10) 0.064(4) Uani 1 1 d . . . . .
N6 N 0.1453(12) 0.1604(10) 0.6842(5) 0.054(3) Uani 1 1 d . . . . .
N7 N 0.1653(11) 0.1437(9) 0.5655(4) 0.048(2) Uani 1 1 d . . . . .
C1 C 0.3546(11) 0.3368(9) 0.5105(5) 0.052(3) Uani 1 1 d . . . . .
C2 C 0.3476(10) 0.3546(9) 0.6236(6) 0.052(3) Uani 1 1 d . . . . .
C3 C 0.3243(13) 0.3641(13) 0.7379(5) 0.070(4) Uani 1 1 d . . . . .
C4 C 0.2185(13) 0.2367(11) 0.6853(5) 0.057(3) Uani 1 1 d . . . . .
C5 C 0.1204(9) 0.1150(8) 0.6248(4) 0.0391(19) Uani 1 1 d . . . . .
C6 C 0.2353(11) 0.2239(10) 0.5647(5) 0.050(3) Uani 1 1 d . . . . .
O6A O 0.117(6) 0.525(5) 0.753(6) 0.174(12) Uani 0.25 1 d . U . A 1
H6AA H 0.085987 0.544386 0.716005 0.262 Uiso 0.25 1 d R . . A 1
H6AB H 0.147757 0.465066 0.744755 0.262 Uiso 0.25 1 d R . . A 1
O6B O 0.000000 0.413(5) 0.750000 0.183(13) Uani 0.5 2 d S TU P B 2
H6B H 0.060690 0.373170 0.755810 0.274 Uiso 0.5 1 d R . . B 2
O7A O -0.011(7) 0.618(5) 0.631(5) 0.168(13) Uani 0.25 1 d . U . C 2
H7AA H -0.054997 0.667804 0.616427 0.251 Uiso 0.25 1 d R . . C 2
H7AB H -0.044887 0.587744 0.664267 0.251 Uiso 0.25 1 d R . . C 2
O7B O 0.115(8) 0.579(6) 0.649(6) 0.171(12) Uani 0.25 1 d . U . D 2
H7BA H 0.184572 0.600837 0.658149 0.256 Uiso 0.25 1 d R . . D 2
H7BB H 0.116811 0.567097 0.606049 0.256 Uiso 0.25 1 d R . . D 2
O7C O 0.063(8) 0.655(7) 0.668(5) 0.171(12) Uani 0.25 1 d . U . E 1
H7CA H 0.015235 0.621467 0.689913 0.257 Uiso 0.25 1 d R . . E 1
H7CB H 0.112575 0.690188 0.691703 0.257 Uiso 0.25 1 d R . . E 1
O8A O 0.113(5) 0.500000 0.500000 0.178(13) Uani 0.5 2 d S TU P F 2
H8A H 0.067822 0.474790 0.469540 0.267 Uiso 0.5 1 d R . . F 2
O8B O 0.085(8) 0.442(6) 0.564(5) 0.172(12) Uani 0.25 1 d . U . G 1
H8BA H 0.070075 0.491805 0.591721 0.259 Uiso 0.25 1 d R . . G 1
H8BB H 0.128625 0.396015 0.583591 0.259 Uiso 0.25 1 d R . . G 1
O8C O 0.005(9) 0.385(6) 0.557(6) 0.172(13) Uani 0.25 1 d . U . H 2
H8CA H 0.014995 0.442391 0.577854 0.259 Uiso 0.25 1 d R . . H 2
H8CB H 0.016155 0.400551 0.515074 0.259 Uiso 0.25 1 d R . . H 2

loop_
_atom_site_aniso_label
_atom_site_aniso_U_11
_atom_site_aniso_U_22
_atom_site_aniso_U_33
_atom_site_aniso_U_23
_atom_site_aniso_U_13
_atom_site_aniso_U_12
Nd1 0.0382(3) 0.0326(3) 0.0237(3) -0.0003(2) 0.000 0.000
Nd2 0.0384(3) 0.0328(3) 0.0241(3) 0.000 0.0006(2) 0.000
O1 0.077(5) 0.064(5) 0.022(4) -0.004(3) 0.001(4) -0.024(4)
O2 0.115(8) 0.101(8) 0.024(4) -0.011(5) 0.008(5) -0.070(7)
O3 0.037(2) 0.036(2) 0.026(3) -0.001(2) -0.001(2) 0.000(2)
O4 0.107(8) 0.093(8) 0.025(4) -0.002(4) -0.004(5) -0.065(7)
O5 0.091(7) 0.084(7) 0.026(4) -0.006(4) 0.000(4) 0.049(6)
N1 0.070(5) 0.053(5) 0.027(4) -0.004(4) 0.001(4) -0.022(4)
N2 0.072(6) 0.059(5) 0.023(9) 0.005(4) -0.004(5) -0.026(5)
N3 0.061(5) 0.057(5) 0.029(5) -0.004(4) 0.008(4) -0.026(5)
N4 0.089(8) 0.070(7) 0.035(6) -0.007(5) 0.012(6) -0.050(7)
N5 0.094(7) 0.076(7) 0.021(8) -0.007(4) 0.007(5) -0.059(7)
N6 0.074(7) 0.057(6) 0.031(5) -0.004(4) 0.002(4) -0.026(5)
N7 0.069(6) 0.052(5) 0.023(4) -0.004(4) -0.003(4) -0.022(5)
C1 0.070(6) 0.057(5) 0.027(6) 0.004(5) 0.000(5) -0.029(5)
C2 0.064(6) 0.059(6) 0.033(5) -0.005(5) 0.005(5) -0.028(5)
C3 0.091(8) 0.090(9) 0.028(6) -0.017(6) 0.014(6) -0.055(8)
C4 0.075(7) 0.062(7) 0.033(6) 0.001(5) 0.005(5) -0.028(7)
C5 0.053(5) 0.042(4) 0.022(4) 0.000(4) 0.002(4) -0.007(4)
C6 0.065(6) 0.060(6) 0.024(5) -0.002(4) 0.007(4) -0.024(6)
O6A 0.118(18) 0.114(19) 0.29(4) -0.014(13) 0.002(19) 0.014(11)
O6B 0.13(2) 0.12(2) 0.29(4) 0.000 0.01(2) 0.000
O7A 0.110(19) 0.101(19) 0.29(4) -0.021(17) -0.002(19) 0.025(14)
O7B 0.115(17) 0.106(18) 0.29(4) -0.020(15) -0.001(16) 0.016(11)
O7C 0.115(19) 0.106(19) 0.29(4) -0.020(16) -0.001(18) 0.018(13)
O8A 0.122(19) 0.12(2) 0.30(4) -0.03(2) 0.000 0.000
O8B 0.119(18) 0.104(19) 0.29(4) -0.027(19) -0.003(11) 0.006(10)
O8C 0.12(2) 0.10(2) 0.29(4) -0.03(2) -0.004(12) 0.003(11)

loop_
_atom_type_symbol
_atom_type_description
_atom_type_scat_dispersion_real
_atom_type_scat_dispersion_imag
_atom_type_scat_source
C C 0.0181 0.0091 'International Tables Vol C Tables 4.2.6.8 and 6.1.1.4'
H H 0.0000 0.0000 'International Tables Vol C Tables 4.2.6.8 and 6.1.1.4'
N N 0.0311 0.0180 'International Tables Vol C Tables 4.2.6.8 and 6.1.1.4'
Nd Nd -3.1807 10.9079 'International Tables Vol C Tables 4.2.6.8 and 6.1.1.4'
O O 0.0492 0.0322 'International Tables Vol C Tables 4.2.6.8 and 6.1.1.4'

loop_
_geom_angle_atom_site_label_1
_geom_angle_atom_site_label_2
_geom_angle_atom_site_label_3
_geom_angle
_geom_angle_site_symmetry_1
_geom_angle_site_symmetry_3
O1 Nd1 O1 96.4(5) . 4_566
O1 Nd1 O3 63.4(2) . 8_556
O1 Nd1 O3 118.8(2) 4_566 8_556
O1 Nd1 O3 118.8(2) . 5
O1 Nd1 O3 63.4(2) 4_566 5
O1 Nd1 N3 49.8(3) . .
O1 Nd1 N3 76.6(4) . 4_566
O1 Nd1 N3 76.6(4) 4_566 .
O1 Nd1 N3 49.8(3) 4_566 4_566
O1 Nd1 N7 167.5(3) . 5
O1 Nd1 N7 73.6(4) 4_566 5
O1 Nd1 N7 73.6(4) . 8_556
O1 Nd1 N7 167.5(3) 4_566 8_556
O1 Nd1 C1 87.9(3) . 4_566
O1 Nd1 C1 23.6(3) . .
O1 Nd1 C1 87.9(3) 4_566 .
O1 Nd1 C1 23.6(3) 4_566 4_566
O3 Nd1 O3 177.1(3) 8_556 5
O3 Nd1 N3 69.0(2) 8_556 4_566
O3 Nd1 N3 113.1(3) 8_556 .
O3 Nd1 N3 113.1(3) 5 4_566
O3 Nd1 N3 69.0(2) 5 .
O3 Nd1 N7 127.8(3) 5 8_556
O3 Nd1 N7 127.8(3) 8_556 5
O3 Nd1 N7 50.3(2) 8_556 8_556
O3 Nd1 N7 50.3(2) 5 5
O3 Nd1 C1 86.8(3) 8_556 .
O3 Nd1 C1 86.8(3) 5 4_566
O3 Nd1 C1 95.3(2) 5 .
O3 Nd1 C1 95.3(2) 8_556 4_566
O4 Nd1 O1 103.1(4) 4_566 .
O4 Nd1 O1 125.2(2) . .
O4 Nd1 O1 103.1(4) . 4_566
O4 Nd1 O1 125.2(2) 4_566 4_566
O4 Nd1 O3 115.8(3) . 5
O4 Nd1 O3 62.2(3) . 8_556
O4 Nd1 O3 62.2(3) 4_566 5
O4 Nd1 O3 115.8(3) 4_566 8_556
O4 Nd1 O4 105.9(7) . 4_566
O4 Nd1 N3 78.4(4) 4_566 .
O4 Nd1 N3 78.3(4) . 4_566
O4 Nd1 N3 174.6(3) . .
O4 Nd1 N3 174.6(3) 4_566 4_566
O4 Nd1 N7 65.6(3) 4_566 8_556
O4 Nd1 N7 77.7(4) . 8_556
O4 Nd1 N7 65.6(3) . 5
O4 Nd1 N7 77.7(4) 4_566 5
O4 Nd1 C1 90.4(4) . 4_566
O4 Nd1 C1 148.8(3) 4_566 4_566
O4 Nd1 C1 90.4(4) 4_566 .
O4 Nd1 C1 148.8(3) . .
N3 Nd1 N3 97.7(5) . 4_566
N3 Nd1 C1 26.3(3) . .
N3 Nd1 C1 87.4(4) 4_566 .
N3 Nd1 C1 26.3(3) 4_566 4_566
N3 Nd1 C1 87.4(4) . 4_566
N7 Nd1 N3 101.4(3) 5 4_566
N7 Nd1 N3 119.1(3) 8_556 4_566
N7 Nd1 N3 101.4(3) 8_556 .
N7 Nd1 N3 119.1(3) 5 .
N7 Nd1 N7 117.3(6) 5 8_556
N7 Nd1 C1 85.5(4) 5 4_566
N7 Nd1 C1 145.3(3) 8_556 4_566
N7 Nd1 C1 145.3(3) 5 .
N7 Nd1 C1 85.5(4) 8_556 .
C1 Nd1 C1 88.6(5) . 4_566
O2 Nd2 O2 97.8(7) . 3_656
O2 Nd2 O3 62.9(2) 3_656 5
O2 Nd2 O3 62.9(2) . 7_556
O2 Nd2 O3 119.1(2) 3_656 7_556
O2 Nd2 O3 119.1(2) . 5
O2 Nd2 N4 75.9(5) 3_656 .
O2 Nd2 N4 50.8(3) 3_656 3_656
O2 Nd2 N4 50.8(3) . .
O2 Nd2 N4 75.9(5) . 3_656
O2 Nd2 N6 79.1(4) . 7_556
O2 Nd2 N6 169.4(3) 3_656 7_556
O2 Nd2 N6 169.5(3) . 5
O2 Nd2 N6 79.1(4) 3_656 5
O2 Nd2 C3 24.1(3) 3_656 3_656
O2 Nd2 C3 86.6(5) . 3_656
O2 Nd2 C3 86.6(5) 3_656 .
O2 Nd2 C3 24.1(3) . .
O3 Nd2 O3 177.4(3) 7_556 5
O3 Nd2 N4 68.3(3) 5 .
O3 Nd2 N4 113.6(3) 7_556 .
O3 Nd2 N4 113.6(3) 5 3_656
O3 Nd2 N4 68.3(3) 7_556 3_656
O3 Nd2 N6 50.5(3) 7_556 7_556
O3 Nd2 N6 127.5(3) 5 7_556
O3 Nd2 N6 50.5(3) 5 5
O3 Nd2 N6 127.5(3) 7_556 5
O3 Nd2 C3 87.0(3) 7_556 .
O3 Nd2 C3 95.0(2) 5 .
O3 Nd2 C3 95.0(2) 7_556 3_656
O3 Nd2 C3 87.0(3) 5 3_656
O5 Nd2 O2 98.3(5) 3_656 3_656
O5 Nd2 O2 125.6(3) 3_656 .
O5 Nd2 O2 98.3(5) . .
O5 Nd2 O2 125.6(3) . 3_656
O5 Nd2 O3 63.8(3) . 5
O5 Nd2 O3 114.6(3) 3_656 5
O5 Nd2 O3 114.6(3) . 7_556
O5 Nd2 O3 63.8(3) 3_656 7_556
O5 Nd2 O5 113.0(6) 3_656 .
O5 Nd2 N4 171.7(5) . 3_656
O5 Nd2 N4 75.3(4) 3_656 3_656
O5 Nd2 N4 171.7(5) 3_656 .
O5 Nd2 N4 75.3(4) . .
O5 Nd2 N6 75.9(4) . 5
O5 Nd2 N6 75.9(4) 3_656 7_556
O5 Nd2 N6 65.0(3) . 7_556
O5 Nd2 N6 65.0(3) 3_656 5
O5 Nd2 C3 87.6(5) 3_656 3_656
O5 Nd2 C3 87.6(5) . .
O5 Nd2 C3 149.0(3) 3_656 .
O5 Nd2 C3 149.0(3) . 3_656
N4 Nd2 N4 96.4(7) 3_656 .
N4 Nd2 C3 84.7(5) 3_656 .
N4 Nd2 C3 26.7(3) 3_656 3_656
N4 Nd2 C3 26.7(3) . .
N4 Nd2 C3 84.7(5) . 3_656
N6 Nd2 N4 108.9(5) 5 3_656
N6 Nd2 N4 118.7(3) 7_556 3_656
N6 Nd2 N4 118.7(3) 5 .
N6 Nd2 N4 108.9(5) 7_556 .
N6 Nd2 N6 105.8(6) 5 7_556
N6 Nd2 C3 145.4(3) 7_556 3_656
N6 Nd2 C3 93.9(4) 5 3_656
N6 Nd2 C3 145.4(3) 5 .
N6 Nd2 C3 93.9(4) 7_556 .
C3 Nd2 C3 84.7(7) . 3_656
C1 O1 Nd1 103.2(7) . .
C3 O2 Nd2 101.4(7) . .
Nd1 O3 Nd2 160.6(3) 5_445 5_445
C5 O3 Nd1 99.9(5) . 5_445
C5 O3 Nd2 99.3(5) . 5_445
Nd1 O4 H4A 126.1 . .
Nd1 O4 H4B 127.1 . .
H4A O4 H4B 104.5 . .
Nd2 O5 H5A 142.6 . .
Nd2 O5 H5B 110.5 . .
H5A O5 H5B 104.5 . .
C2 N1 C4 120.3(9) . .
C6 N1 C2 119.7(9) . .
C6 N1 C4 119.9(8) . .
C6 N2 C1 117.1(16) . .
C1 N3 Nd1 91.4(6) . .
C2 N3 Nd1 148.2(8) . .
C2 N3 C1 120.2(10) . .
C2 N4 Nd2 149.7(8) . .
C2 N4 C3 119.6(11) . .
C3 N4 Nd2 90.7(7) . .
C4 N5 C3 116.7(16) . .
C4 N6 Nd2 148.9(9) . 5_445
C4 N6 C5 118.5(11) . .
C5 N6 Nd2 92.6(7) . 5_445
C5 N7 Nd1 92.7(6) . 5_445
C6 N7 Nd1 149.7(8) . 5_445
C6 N7 C5 117.4(9) . .
O1 C1 Nd1 53.3(5) . .
O1 C1 N2 120.0(13) . .
O1 C1 N3 115.3(9) . .
N2 C1 Nd1 171.3(11) . .
N3 C1 Nd1 62.2(6) . .
N3 C1 N2 124.6(13) . .
N3 C2 N1 118.1(10) . .
N3 C2 N4 123.9(9) . .
N4 C2 N1 118.0(10) . .
O2 C3 Nd2 54.5(6) . .
O2 C3 N4 117.0(11) . .
O2 C3 N5 118.1(13) . .
N4 C3 Nd2 62.5(7) . .
N4 C3 N5 124.8(13) . .
N5 C3 Nd2 171.3(12) . .
N5 C4 N1 120.5(11) . .
N6 C4 N1 118.8(10) . .
N6 C4 N5 120.7(12) . .
Nd1 C5 Nd2 112.8(3) 5_445 5_445
O3 C5 Nd1 56.2(5) . 5_445
O3 C5 Nd2 56.7(4) . 5_445
O3 C5 N6 117.6(9) . .
O3 C5 N7 117.2(9) . .
N6 C5 Nd1 173.7(7) . 5_445
N6 C5 Nd2 60.9(6) . 5_445
N7 C5 Nd1 61.0(5) . 5_445
N7 C5 Nd2 173.7(7) . 5_445
N7 C5 N6 125.2(9) . .
N2 C6 N1 120.2(10) . .
N7 C6 N1 119.9(9) . .
N7 C6 N2 119.8(11) . .
H6AA O6A H6AB 104.6 . .
H6B O6B H6B 107.8 . 3_556
H7AA O7A H7AB 109.4 . .
H7BA O7B H7BB 104.5 . .
H7CA O7C H7CB 114.3 . .
H8A O8A H8A 106.9 . 4_566
H8BA O8B H8BB 109.5 . .
H8CA O8C H8CB 104.5 . .

loop_
_geom_bond_atom_site_label_1
_geom_bond_atom_site_label_2
_geom_bond_distance
_geom_bond_site_symmetry_2
Nd1 O1 2.502(8) .
Nd1 O1 2.502(8) 4_566
Nd1 O3 2.570(6) 5
Nd1 O3 2.570(6) 8_556
Nd1 O4 2.477(10) 4_566
Nd1 O4 2.477(10) .
Nd1 N3 2.691(10) 4_566
Nd1 N3 2.691(10) .
Nd1 N7 2.670(10) 8_556
Nd1 N7 2.670(10) 5
Nd1 C1 3.040(11) .
Nd1 C1 3.040(10) 4_566
Nd2 O2 2.503(9) 3_656
Nd2 O2 2.503(9) .
Nd2 O3 2.582(6) 5
Nd2 O3 2.582(6) 7_556
Nd2 O5 2.471(10) .
Nd2 O5 2.471(10) 3_656
Nd2 N4 2.675(11) 3_656
Nd2 N4 2.675(11) .
Nd2 N6 2.668(12) 5
Nd2 N6 2.668(12) 7_556
Nd2 C3 3.014(12) .
Nd2 C3 3.014(12) 3_656
O1 C1 1.249(14) .
O2 C3 1.256(14) .
O3 C5 1.258(12) .
O4 H4A 0.8697 .
O4 H4B 0.8702 .
O5 H5A 0.8697 .
O5 H5B 0.8701 .
N1 C2 1.419(13) .
N1 C4 1.421(14) .
N1 C6 1.396(13) .
N2 C1 1.351(14) .
N2 C6 1.32(2) .
N3 C1 1.348(15) .
N3 C2 1.292(14) .
N4 C2 1.329(15) .
N4 C3 1.355(15) .
N5 C3 1.392(15) .
N5 C4 1.32(2) .
N6 C4 1.297(18) .
N6 C5 1.363(14) .
N7 C5 1.352(13) .
N7 C6 1.314(16) .
O6A H6AA 0.8689 .
O6A H6AB 0.8694 .
O6B H6B 0.8736 .
O6B H6B 0.8736 3_556
O7A H7AA 0.8696 .
O7A H7AB 0.8698 .
O7B H7BA 0.8698 .
O7B H7BB 0.8708 .
O7C H7CA 0.8294 .
O7C H7CB 0.8705 .
O8A H8A 0.8644 .
O8A H8A 0.8644 4_566
O8B H8BA 0.8690 .
O8B H8BB 0.8702 .
O8C H8CA 0.8698 .
O8C H8CB 0.8695 .

loop_
_geom_hbond_atom_site_label_D
_geom_hbond_atom_site_label_H
_geom_hbond_atom_site_label_A
_geom_hbond_distance_DH
_geom_hbond_distance_HA
_geom_hbond_distance_DA
_geom_hbond_angle_DHA
_geom_hbond_site_symmetry_A
_geom_hbond_publ_flag
O4 H4A O2 0.87 1.95 2.805(13) 167.6 2_664 yes
O4 H4B N2 0.87 1.98 2.791(17) 153.6 5 yes
O5 H5A O1 0.87 2.04 2.793(13) 144.7 4_566 yes
O5 H5B N5 0.87 1.90 2.761(17) 171.8 7_556 yes
O5 H5B N6 0.87 2.32 2.766(11) 111.8 7_556 yes
O6A H6AA O7C 0.87 1.75 2.49(14) 141.1 . yes
O6A H6AB O2 0.87 2.62 3.18(7) 122.7 . yes
O6A H6AB N5 0.87 2.66 3.52(7) 169.7 . yes
O6B H6B N5 0.87 2.48 3.33(3) 164.0 . yes
O7A H7AA N1 0.87 2.45 3.24(7) 150.4 5_455 yes
O7B H7BA O5 0.87 2.23 3.10(9) 173.9 . yes
O7B H7BB O8A 0.87 2.31 3.16(11) 167.4 . yes
O7C H7CA O6A 0.83 2.27 3.10(12) 177.6 3_556 yes
O7C H7CB N5 0.87 2.38 3.25(10) 177.7 7_556 yes
O8A H8A O7A 0.86 2.52 3.36(9) 164.3 4_566 yes
O8A H8A O7B 0.86 2.54 3.16(11) 129.9 4_566 yes
O8B H8BA O7C 0.87 2.61 3.47(12) 168.9 . yes
O8B H8BB N1 0.87 2.40 3.27(10) 171.8 . yes
O8C H8CA O7A 0.87 2.53 3.38(10) 165.1 . yes
O8C H8CA O7B 0.87 2.54 3.37(13) 158.8 . yes
O8C H8CB O8A 0.87 1.73 2.25(11) 116.1 . yes

loop_
_geom_torsion_atom_site_label_1
_geom_torsion_atom_site_label_2
_geom_torsion_atom_site_label_3
_geom_torsion_atom_site_label_4
_geom_torsion
_geom_torsion_site_symmetry_1
_geom_torsion_site_symmetry_2
_geom_torsion_site_symmetry_3
_geom_torsion_site_symmetry_4
Nd1 O1 C1 N2 -173.3(11) . . . .
Nd1 O1 C1 N3 5.2(14) . . . .
Nd1 O3 C5 Nd2 177.5(4) 5_445 . . 5_445
Nd1 O3 C5 N6 179.0(10) 5_445 . . .
Nd1 O3 C5 N7 -0.9(11) 5_445 . . .
Nd1 N3 C1 O1 -4.7(12) . . . .
Nd1 N3 C1 N2 173.7(13) . . . .
Nd1 N3 C2 N1 -171.6(13) . . . .
Nd1 N3 C2 N4 9(3) . . . .
Nd1 N7 C5 O3 0.9(11) 5_445 . . .
Nd1 N7 C5 N6 -179.0(12) 5_445 . . .
Nd1 N7 C6 N1 177.2(13) 5_445 . . .
Nd1 N7 C6 N2 -5(3) 5_445 . . .
Nd2 O2 C3 N4 -2(2) . . . .
Nd2 O2 C3 N5 174.7(14) . . . .
Nd2 O3 C5 Nd1 -177.5(4) 5_445 . . 5_445
Nd2 O3 C5 N6 1.5(12) 5_445 . . .
Nd2 O3 C5 N7 -178.4(9) 5_445 . . .
Nd2 N4 C2 N1 176.5(18) . . . .
Nd2 N4 C2 N3 -4(4) . . . .
Nd2 N4 C3 O2 2.2(18) . . . .
Nd2 N4 C3 N5 -174.7(18) . . . .
Nd2 N6 C4 N1 -176.4(15) 5_445 . . .
Nd2 N6 C4 N5 4(4) 5_445 . . .
Nd2 N6 C5 O3 -1.4(11) 5_445 . . .
Nd2 N6 C5 N7 178.5(11) 5_445 . . .
C1 N2 C6 N1 0(2) . . . .
C1 N2 C6 N7 -177.3(14) . . . .
C1 N3 C2 N1 2(2) . . . .
C1 N3 C2 N4 -177.8(15) . . . .
C2 N1 C4 N5 0(2) . . . .
C2 N1 C4 N6 -179.6(15) . . . .
C2 N1 C6 N2 -1(2) . . . .
C2 N1 C6 N7 176.4(14) . . . .
C2 N3 C1 Nd1 -176.5(15) . . . .
C2 N3 C1 O1 178.8(14) . . . .
C2 N3 C1 N2 -3(2) . . . .
C2 N4 C3 Nd2 178.6(19) . . . .
C2 N4 C3 O2 -179.2(17) . . . .
C2 N4 C3 N5 4(3) . . . .
C3 N4 C2 N1 -1(2) . . . .
C3 N4 C2 N3 178.7(17) . . . .
C3 N5 C4 N1 3(2) . . . .
C3 N5 C4 N6 -177.6(17) . . . .
C4 N1 C2 N3 179.5(13) . . . .
C4 N1 C2 N4 -1(2) . . . .
C4 N1 C6 N2 179.5(14) . . . .
C4 N1 C6 N7 -3(2) . . . .
C4 N5 C3 O2 178.0(16) . . . .
C4 N5 C3 N4 -5(3) . . . .
C4 N6 C5 Nd2 -179.1(18) . . . 5_445
C4 N6 C5 O3 179.5(14) . . . .
C4 N6 C5 N7 -1(2) . . . .
C5 N6 C4 N1 2(2) . . . .
C5 N6 C4 N5 -177.3(14) . . . .
C5 N7 C6 N1 4(2) . . . .
C5 N7 C6 N2 -178.3(12) . . . .
C6 N1 C2 N3 0(2) . . . .
C6 N1 C2 N4 179.6(14) . . . .
C6 N1 C4 N5 179.1(15) . . . .
C6 N1 C4 N6 0(2) . . . .
C6 N2 C1 O1 -179.9(13) . . . .
C6 N2 C1 N3 2(2) . . . .
C6 N7 C5 Nd1 176.4(15) . . . 5_445
C6 N7 C5 O3 177.3(12) . . . .
C6 N7 C5 N6 -3(2) . . . .

_cod_database_fobs_code 4350821
